data_1511322
loop_
_publ_author_name
'Hamann, W.'
'Krebs, B.'
'Brendel, C.J.'
'Hiltmann, F.'
'Puettmann, C.'

_publ_section_title
;
 Die Perthioborate RbBS3, TlBS3 und Tl3B3S10
;
_journal_name_full 'Zeitschrift fuer Anorganische und Allgemeine Chemie'
_journal_page_first 109
_journal_page_last 116
_journal_paper_doi 10.1002/zaac.19936190118
_journal_volume 619
_journal_year 1993
_chemical_formula_sum 'B S3 Tl'
_chemical_name_systematic 'Tl (B S3)'
_space_group_IT_number 14
_symmetry_space_group_name_Hall '-P 2ybc'
_symmetry_space_group_name_H-M 'P 1 21/c 1'
_cell_angle_alpha 90
_cell_angle_beta 113.08
_cell_angle_gamma 90
_cell_formula_units_Z 4
_cell_length_a 6.874
_cell_length_b 11.739
_cell_length_c 5.775
_cell_volume 428.707
_citation_journal_id_ASTM ZAACAB
_cod_data_source_file boron0-1_454.cif
_cod_data_source_block B1S3Tl1
_cod_original_cell_volume 428.7072
_cod_original_formula_sum 'B1 S3 Tl1'
_cod_database_code 1511322

loop_
_symmetry_equiv_pos_as_xyz
x,y,z
-x,y+1/2,-z+1/2
-x,-y,-z
x,-y-1/2,z-1/2

loop_
_atom_site_label
_atom_site_type_symbol
_atom_site_fract_x
_atom_site_fract_y
_atom_site_fract_z
_atom_site_occupancy
_atom_site_U_iso_or_equiv
S2 S-1 0.8052 0.4063 0.3241 1 0.0
S3 S-2 0.5267 0.1949 0.2892 1 0.0
S1 S-1 0.9399 0.1807 0.162 1 0.0
Tl1 Tl+1 0.25424 0.41897 0.21833 1 0.0
B1 B+3 0.6953 0.2674 0.1393 1 0.0
